data_2224749
loop_
_publ_author_name
'Huang, Xihe'
'Liu, Zhongqian'
'Huang, Changcang'
'Wang, Yubo'

_publ_section_title
;
 <i>catena</i>-Poly[zinc(II)-\m~3~-{hydrogen
 [1-hydroxy-2-(3-pyridinio)ethane-1,1-diyl]diphosphonato}]
;
_journal_coeditor_code RZ2390
_journal_issue 1
_journal_name_full 'Acta Crystallographica Section E'
_journal_page_first m59
_journal_page_last m60
_journal_paper_doi 10.1107/S1600536809052702
_journal_volume 66
_journal_year 2010
_chemical_formula_iupac '[Zn (C7 H9 N O7 P2)]'
_chemical_formula_moiety 'C7 H9 N O7 P2 Zn'
_chemical_formula_sum 'C7 H9 N O7 P2 Zn'
_chemical_formula_weight 346.46
_chemical_name_systematic
;
<i>catena</i>-Poly[zinc(II)-\m~3~-{hydrogen
[1-hydroxy-2-(3-pyridinio)ethane-1,1-diyl]diphosphonato}]
;
_space_group_IT_number 14
_symmetry_cell_setting monoclinic
_symmetry_space_group_name_Hall '-P 2yn'
_symmetry_space_group_name_H-M 'P 1 21/n 1'
_atom_sites_solution_hydrogens mixed
_atom_sites_solution_primary direct
_atom_sites_solution_secondary difmap
_audit_creation_method SHELXL-97
_cell_angle_alpha 90.00
_cell_angle_beta 101.21(3)
_cell_angle_gamma 90.00
_cell_formula_units_Z 4
_cell_length_a 13.609(3)
_cell_length_b 5.4809(11)
_cell_length_c 14.818(3)
_cell_measurement_reflns_used 3898
_cell_measurement_temperature 293(2)
_cell_measurement_theta_max 27.6491
_cell_measurement_theta_min 3.0520
_cell_volume 1084.2(4)
_computing_cell_refinement 'CrystalClear (Rigaku, 2002)'
_computing_data_collection 'CrystalClear (Rigaku, 2002)'
_computing_data_reduction 'CrystalClear (Rigaku, 2002)'
_computing_molecular_graphics 'SHELXTL/PC (Sheldrick, 2008)'
_computing_publication_material 'SHELXTL/PC (Sheldrick, 2008)'
_computing_structure_refinement 'SHELXL97 (Sheldrick, 2008)'
_computing_structure_solution 'SHELXS97 (Sheldrick, 2008)'
_diffrn_ambient_temperature 293(2)
_diffrn_measured_fraction_theta_full 0.993
_diffrn_measured_fraction_theta_max 0.993
_diffrn_measurement_device_type 'Rigaku Mercury CCD area-detector'
_diffrn_measurement_method \w
_diffrn_radiation_monochromator graphite
_diffrn_radiation_source 'fine-focus sealed tube'
_diffrn_radiation_type MoK\a
_diffrn_radiation_wavelength 0.71073
_diffrn_reflns_av_R_equivalents 0.0246
_diffrn_reflns_av_sigmaI/netI 0.0193
_diffrn_reflns_limit_h_max 17
_diffrn_reflns_limit_h_min -17
_diffrn_reflns_limit_k_max 7
_diffrn_reflns_limit_k_min -7
_diffrn_reflns_limit_l_max 18
_diffrn_reflns_limit_l_min -19
_diffrn_reflns_number 8250
_diffrn_reflns_theta_full 27.69
_diffrn_reflns_theta_max 27.69
_diffrn_reflns_theta_min 3.72
_diffrn_standards_decay_% 0
_diffrn_standards_interval_count 0
_diffrn_standards_number 0
_exptl_absorpt_coefficient_mu 2.587
_exptl_absorpt_correction_T_max 0.8197
_exptl_absorpt_correction_T_min 0.6257
_exptl_absorpt_correction_type multi-scan
_exptl_absorpt_process_details '(RAPID-AUTO; Rigaku, 1998)'
_exptl_crystal_colour Colorless
_exptl_crystal_density_diffrn 2.123
_exptl_crystal_density_method 'not measured'
_exptl_crystal_description block
_exptl_crystal_F_000 696
_exptl_crystal_size_max 0.20
_exptl_crystal_size_mid 0.12
_exptl_crystal_size_min 0.08
_refine_diff_density_max 0.354
_refine_diff_density_min -0.324
_refine_ls_extinction_method none
_refine_ls_goodness_of_fit_ref 1.037
_refine_ls_hydrogen_treatment constr
_refine_ls_matrix_type full
_refine_ls_number_parameters 163
_refine_ls_number_reflns 2519
_refine_ls_number_restraints 0
_refine_ls_restrained_S_all 1.037
_refine_ls_R_factor_all 0.0266
_refine_ls_R_factor_gt 0.0258
_refine_ls_shift/su_max 0.001
_refine_ls_shift/su_mean 0.000
_refine_ls_structure_factor_coef Fsqd
_refine_ls_weighting_details 'calc w=1/[\s^2^(Fo^2^)+(0.0218P)^2^+1.6938P] where P=(Fo^2^+2Fc^2^)/3'
_refine_ls_weighting_scheme calc
_refine_ls_wR_factor_gt 0.0607
_refine_ls_wR_factor_ref 0.0612
_reflns_number_gt 2473
_reflns_number_total 2519
_reflns_threshold_expression I>2sigma(I)
_cod_data_source_file rz2390.cif
_cod_data_source_block I
_cod_original_sg_symbol_H-M 'P 21/n'
_cod_database_code 2224749
_cod_database_fobs_code 2224749

loop_
_symmetry_equiv_pos_as_xyz
'x, y, z'
'-x+1/2, y+1/2, -z+1/2'
'-x, -y, -z'
'x-1/2, -y-1/2, z-1/2'

loop_
_atom_site_type_symbol
_atom_site_label
_atom_site_fract_x
_atom_site_fract_y
_atom_site_fract_z
_atom_site_U_iso_or_equiv
_atom_site_adp_type
_atom_site_calc_flag
_atom_site_refinement_flags
_atom_site_occupancy
_atom_site_disorder_assembly
_atom_site_disorder_group
Zn Zn1 0.412237(17) 0.25347(4) 0.425508(16) 0.01698(8) Uani d . 1 . .
P P1 0.29107(4) 0.76285(9) 0.37901(3) 0.01399(11) Uani d . 1 . .
P P2 0.36304(4) 0.92659(9) 0.57727(3) 0.01507(11) Uani d . 1 . .
O O1 0.32521(11) 1.0088(3) 0.34936(9) 0.0191(3) Uani d . 1 . .
O O2 0.36616(12) 0.5657(3) 0.37738(10) 0.0234(3) Uani d . 1 . .
O O3 0.18869(11) 0.6951(3) 0.31670(10) 0.0253(3) Uani d . 1 . .
H H3 0.1983 0.6398 0.2677 0.038 Uiso d R 1 . .
O O4 0.37845(11) 1.1832(3) 0.54302(10) 0.0201(3) Uani d . 1 . .
O O5 0.44985(11) 0.7562(3) 0.57500(12) 0.0259(3) Uani d . 1 . .
O O6 0.33324(11) 0.9324(3) 0.66920(9) 0.0234(3) Uani d . 1 . .
O O7 0.23742(11) 0.5508(3) 0.52251(10) 0.0211(3) Uani d . 1 . .
H H7 0.2870 0.4642 0.5252 0.032 Uiso d R 1 . .
N N1 0.10323(14) 1.1013(4) 0.71483(12) 0.0263(4) Uani d . 1 . .
H H1 0.1173 1.2169 0.7545 0.032 Uiso calc R 1 . .
C C1 0.25880(14) 0.7897(4) 0.49374(13) 0.0149(4) Uani d . 1 . .
C C2 0.16165(15) 0.9394(4) 0.48646(13) 0.0190(4) Uani d . 1 . .
H H2A 0.1753 1.1076 0.4727 0.023 Uiso calc R 1 . .
H H2B 0.1121 0.8769 0.4357 0.023 Uiso calc R 1 . .
C C3 0.11892(14) 0.9324(4) 0.57271(13) 0.0179(4) Uani d . 1 . .
C C4 0.06000(17) 0.7409(4) 0.59111(16) 0.0243(5) Uani d . 1 . .
H H4A 0.0452 0.6148 0.5487 0.029 Uiso calc R 1 . .
C C5 0.02268(19) 0.7328(4) 0.67077(17) 0.0295(5) Uani d . 1 . .
H H5A -0.0182 0.6046 0.6819 0.035 Uiso calc R 1 . .
C C6 0.04682(18) 0.9168(5) 0.73327(16) 0.0301(5) Uani d . 1 . .
H H6A 0.0239 0.9131 0.7884 0.036 Uiso calc R 1 . .
C C7 0.13858(16) 1.1135(4) 0.63744(14) 0.0219(4) Uani d . 1 . .
H H7A 0.1772 1.2468 0.6271 0.026 Uiso calc R 1 . .

loop_
_atom_site_aniso_label
_atom_site_aniso_U_11
_atom_site_aniso_U_22
_atom_site_aniso_U_33
_atom_site_aniso_U_12
_atom_site_aniso_U_13
_atom_site_aniso_U_23
Zn1 0.01774(13) 0.01540(13) 0.01787(13) 0.00121(9) 0.00364(9) 0.00309(9)
P1 0.0176(2) 0.0121(2) 0.0126(2) 0.00126(18) 0.00362(18) 0.00007(17)
P2 0.0160(2) 0.0159(2) 0.0129(2) 0.00092(19) 0.00195(17) 0.00233(18)
O1 0.0284(8) 0.0145(7) 0.0134(6) -0.0008(6) 0.0019(5) 0.0020(5)
O2 0.0305(8) 0.0180(7) 0.0246(7) 0.0093(6) 0.0122(6) 0.0046(6)
O3 0.0231(8) 0.0350(9) 0.0175(7) -0.0036(7) 0.0033(6) -0.0101(6)
O4 0.0286(8) 0.0158(7) 0.0158(7) -0.0013(6) 0.0044(6) 0.0013(6)
O5 0.0165(7) 0.0231(8) 0.0373(9) 0.0042(6) 0.0033(6) 0.0036(7)
O6 0.0264(8) 0.0304(8) 0.0135(6) 0.0012(7) 0.0040(6) 0.0025(6)
O7 0.0232(7) 0.0145(7) 0.0280(8) 0.0001(6) 0.0108(6) 0.0037(6)
N1 0.0304(10) 0.0289(10) 0.0197(9) 0.0020(8) 0.0050(7) -0.0083(8)
C1 0.0169(9) 0.0137(9) 0.0144(9) 0.0009(7) 0.0040(7) 0.0007(7)
C2 0.0181(9) 0.0222(10) 0.0166(9) 0.0047(8) 0.0030(7) -0.0022(8)
C3 0.0157(9) 0.0216(10) 0.0158(9) 0.0043(8) 0.0017(7) -0.0026(8)
C4 0.0226(10) 0.0243(11) 0.0253(11) -0.0011(8) 0.0033(8) -0.0077(9)
C5 0.0290(12) 0.0286(12) 0.0331(12) -0.0038(9) 0.0116(10) 0.0025(10)
C6 0.0342(12) 0.0360(13) 0.0222(10) 0.0064(10) 0.0106(9) 0.0013(10)
C7 0.0207(10) 0.0222(10) 0.0234(10) 0.0011(8) 0.0059(8) -0.0040(9)

loop_
_atom_type_symbol
_atom_type_description
_atom_type_scat_dispersion_real
_atom_type_scat_dispersion_imag
_atom_type_scat_source
C C 0.0033 0.0016 'International Tables Vol C Tables 4.2.6.8 and 6.1.1.4'
H H 0.0000 0.0000 'International Tables Vol C Tables 4.2.6.8 and 6.1.1.4'
N N 0.0061 0.0033 'International Tables Vol C Tables 4.2.6.8 and 6.1.1.4'
O O 0.0106 0.0060 'International Tables Vol C Tables 4.2.6.8 and 6.1.1.4'
P P 0.1023 0.0942 'International Tables Vol C Tables 4.2.6.8 and 6.1.1.4'
Zn Zn 0.2839 1.4301 'International Tables Vol C Tables 4.2.6.8 and 6.1.1.4'

loop_
_geom_angle_atom_site_label_1
_geom_angle_atom_site_label_2
_geom_angle_atom_site_label_3
_geom_angle_site_symmetry_1
_geom_angle_site_symmetry_3
_geom_angle
_geom_angle_publ_flag
O5 Zn1 O2 3_666 . 106.21(7) ?
O5 Zn1 O4 3_666 1_545 114.36(7) ?
O2 Zn1 O4 . 1_545 113.44(6) ?
O5 Zn1 O1 3_666 1_545 117.63(7) ?
O2 Zn1 O1 . 1_545 106.02(7) ?
O4 Zn1 O1 1_545 1_545 99.08(6) ?
O2 P1 O1 . . 112.93(9) ?
O2 P1 O3 . . 110.75(9) ?
O1 P1 O3 . . 109.18(9) ?
O2 P1 C1 . . 111.10(9) ?
O1 P1 C1 . . 109.71(9) ?
O3 P1 C1 . . 102.68(9) ?
O6 P2 O5 . . 112.64(10) ?
O6 P2 O4 . . 111.29(9) ?
O5 P2 O4 . . 113.84(9) ?
O6 P2 C1 . . 108.04(9) ?
O5 P2 C1 . . 103.62(9) ?
O4 P2 C1 . . 106.78(9) ?
P1 O1 Zn1 . 1_565 128.06(8) ?
P1 O2 Zn1 . . 144.97(10) ?
P1 O3 H3 . . 109.5 ?
P2 O4 Zn1 . 1_565 123.97(9) ?
P2 O5 Zn1 . 3_666 143.43(10) ?
C1 O7 H7 . . 109.4 ?
C7 N1 C6 . . 122.4(2) ?
C7 N1 H1 . . 118.8 ?
C6 N1 H1 . . 118.8 ?
O7 C1 C2 . . 106.72(16) ?
O7 C1 P1 . . 107.57(13) ?
C2 C1 P1 . . 109.45(13) ?
O7 C1 P2 . . 110.31(13) ?
C2 C1 P2 . . 111.50(14) ?
P1 C1 P2 . . 111.12(10) ?
C3 C2 C1 . . 113.26(16) ?
C3 C2 H2A . . 108.9 ?
C1 C2 H2A . . 108.9 ?
C3 C2 H2B . . 108.9 ?
C1 C2 H2B . . 108.9 ?
H2A C2 H2B . . 107.7 ?
C7 C3 C4 . . 117.04(19) ?
C7 C3 C2 . . 121.41(19) ?
C4 C3 C2 . . 121.53(19) ?
C5 C4 C3 . . 121.4(2) ?
C5 C4 H4A . . 119.3 ?
C3 C4 H4A . . 119.3 ?
C6 C5 C4 . . 118.6(2) ?
C6 C5 H5A . . 120.7 ?
C4 C5 H5A . . 120.7 ?
N1 C6 C5 . . 119.7(2) ?
N1 C6 H6A . . 120.2 ?
C5 C6 H6A . . 120.2 ?
N1 C7 C3 . . 120.9(2) ?
N1 C7 H7A . . 119.6 ?
C3 C7 H7A . . 119.6 ?

loop_
_geom_bond_atom_site_label_1
_geom_bond_atom_site_label_2
_geom_bond_site_symmetry_2
_geom_bond_distance
_geom_bond_publ_flag
Zn1 O5 3_666 1.8791(16) y
Zn1 O2 . 1.9121(15) y
Zn1 O4 1_545 1.9243(15) y
Zn1 O1 1_545 1.9888(15) y
P1 O2 . 1.4907(15) y
P1 O1 . 1.5182(15) y
P1 O3 . 1.5594(16) y
P1 C1 . 1.843(2) y
P2 O6 . 1.4953(15) y
P2 O5 . 1.5115(16) y
P2 O4 . 1.5236(15) y
P2 C1 . 1.851(2) y
O1 Zn1 1_565 1.9888(15) ?
O3 H3 . 0.8200 ?
O4 Zn1 1_565 1.9243(15) ?
O5 Zn1 3_666 1.8791(16) ?
O7 C1 . 1.424(2) ?
O7 H7 . 0.8201 ?
N1 C7 . 1.329(3) ?
N1 C6 . 1.330(3) ?
N1 H1 . 0.8600 ?
C1 C2 . 1.542(3) ?
C2 C3 . 1.504(3) ?
C2 H2A . 0.9700 ?
C2 H2B . 0.9700 ?
C3 C7 . 1.370(3) ?
C3 C4 . 1.380(3) ?
C4 C5 . 1.373(3) ?
C4 H4A . 0.9300 ?
C5 C6 . 1.366(3) ?
C5 H5A . 0.9300 ?
C6 H6A . 0.9300 ?
C7 H7A . 0.9300 ?

loop_
_geom_hbond_atom_site_label_D
_geom_hbond_atom_site_label_H
_geom_hbond_atom_site_label_A
_geom_hbond_site_symmetry_A
_geom_hbond_distance_DH
_geom_hbond_distance_HA
_geom_hbond_distance_DA
_geom_hbond_angle_DHA
O3 H3 O1 2_545 0.82 1.85 2.637(2) 161.1
N1 H1 O6 2_556 0.86 1.68 2.533(2) 169.6
O7 H7 O4 1_545 0.82 1.97 2.758(2) 162.5
